data_4345298
loop_
_publ_author_name
'Petrus, Rafa\/l'
'Utko, J\'ozef'
'Lis, Tadeusz'
'Sobota, Piotr'

_publ_section_title
;
 Impact of Group 13 Metals on Cp2TiCl2 Reduction and Structural
 Characterization of Resulting Compounds
;
_journal_name_full 'Inorganic Chemistry'
_journal_paper_doi 10.1021/acs.inorgchem.6b02824
_journal_year 2017
_chemical_formula_moiety 'C22 H38 Al Cl2 O8 Ti2, 2(C3 H8 O2), Cl'
_chemical_formula_sum 'C28 H54 Al Cl3 O12 Ti2'
_chemical_formula_weight 811.84
_space_group_crystal_system triclinic
_space_group_IT_number 2
_space_group_name_Hall '-P 1'
_space_group_name_H-M_alt 'P -1'
_symmetry_space_group_name_Hall '-P 1'
_symmetry_space_group_name_H-M 'P -1'
_atom_sites_solution_hydrogens geom
_audit_creation_method SHELXL-2014/7
_cell_angle_alpha 80.35(2)
_cell_angle_beta 68.76(2)
_cell_angle_gamma 85.55(2)
_cell_formula_units_Z 2
_cell_length_a 11.041(3)
_cell_length_b 12.542(3)
_cell_length_c 14.715(4)
_cell_measurement_reflns_used 19178
_cell_measurement_temperature 180(2)
_cell_measurement_theta_max 36.8427
_cell_measurement_theta_min 2.8734
_cell_volume 1872.1(9)
_computing_cell_refinement 'CrysAlis PRO (Agilent, 2011)'
_computing_data_collection 'CrysAlis PRO (Agilent, 2011)'
_computing_data_reduction 'CrysAlis PRO (Agilent, 2011)'
_computing_molecular_graphics 'DIAMOND  (Brandenburg, 2007)'
_computing_publication_material 'SHELXL-2014/7 (Sheldrick, 2014)'
_computing_structure_refinement 'SHELXL-2014/7 (Sheldrick, 2014)'
_computing_structure_solution 'SHELXS-2014/7 (Sheldrick, 2014)'
_diffrn_ambient_temperature 180(2)
_diffrn_measured_fraction_theta_full 0.998
_diffrn_measured_fraction_theta_max 0.803
_diffrn_measurement_device_type 'PX Xcalibur'
_diffrn_measurement_method '\w and \f'
_diffrn_radiation_type MoK\a
_diffrn_radiation_wavelength 0.71073
_diffrn_reflns_av_R_equivalents 0.0353
_diffrn_reflns_av_unetI/netI 0.0372
_diffrn_reflns_Laue_measured_fraction_full 0.998
_diffrn_reflns_Laue_measured_fraction_max 0.803
_diffrn_reflns_limit_h_max 18
_diffrn_reflns_limit_h_min -18
_diffrn_reflns_limit_k_max 20
_diffrn_reflns_limit_k_min -19
_diffrn_reflns_limit_l_max 24
_diffrn_reflns_limit_l_min -20
_diffrn_reflns_number 31579
_diffrn_reflns_point_group_measured_fraction_full 0.998
_diffrn_reflns_point_group_measured_fraction_max 0.803
_diffrn_reflns_theta_full 25.500
_diffrn_reflns_theta_max 36.928
_diffrn_reflns_theta_min 2.879
_diffrn_source 'Enhance (Mo) X-ray Source'
_exptl_absorpt_coefficient_mu 0.719
_exptl_absorpt_correction_T_max 0.830
_exptl_absorpt_correction_T_min 0.752
_exptl_absorpt_correction_type analytical
_exptl_absorpt_process_details
;
CrysAlisPro, Agilent Technologies,
Version 1.171.36.28 (release 01-02-2013 CrysAlis171 .NET)
(compiled Feb  1 2013,16:14:44)
Analytical numeric absorption correction using a multifaceted crystal
model based on expressions derived by R.C. Clark & J.S. Reid.
(Clark, R. C. & Reid, J. S. (1995). Acta Cryst. A51, 887-897)
;
_exptl_crystal_colour blue
_exptl_crystal_density_diffrn 1.440
_exptl_crystal_description block
_exptl_crystal_F_000 852
_exptl_crystal_size_max 0.500
_exptl_crystal_size_mid 0.440
_exptl_crystal_size_min 0.340
_refine_diff_density_max 0.656
_refine_diff_density_min -0.518
_refine_diff_density_rms 0.101
_refine_ls_extinction_method none
_refine_ls_goodness_of_fit_ref 0.986
_refine_ls_hydrogen_treatment constr
_refine_ls_matrix_type full
_refine_ls_number_parameters 462
_refine_ls_number_reflns 15212
_refine_ls_number_restraints 14
_refine_ls_restrained_S_all 0.994
_refine_ls_R_factor_all 0.0630
_refine_ls_R_factor_gt 0.0480
_refine_ls_shift/su_max 0.002
_refine_ls_shift/su_mean 0.000
_refine_ls_structure_factor_coef Fsqd
_refine_ls_weighting_details 'w=1/[\s^2^(Fo^2^)+(0.0938P)^2^] where P=(Fo^2^+2Fc^2^)/3'
_refine_ls_weighting_scheme calc
_refine_ls_wR_factor_gt 0.1307
_refine_ls_wR_factor_ref 0.1377
_reflns_Friedel_coverage 0.000
_reflns_number_gt 11276
_reflns_number_total 15212
_reflns_threshold_expression 'I > 2\s(I)'
_cod_data_source_file ic6b02824_si_001.cif
_cod_data_source_block 2
_cod_database_code 4345298
_shelx_shelxl_version_number 2014/7
_shelx_space_group_comment
;
The symmetry employed for this shelxl refinement is uniquely defined
by the following loop, which should always be used as a source of
symmetry information in preference to the above space-group names.
They are only intended as comments.
;
_shelx_estimated_absorpt_t_min 0.715
_shelx_estimated_absorpt_t_max 0.792

loop_
_space_group_symop_operation_xyz
'x, y, z'
'-x, -y, -z'

loop_
_atom_site_label
_atom_site_type_symbol
_atom_site_fract_x
_atom_site_fract_y
_atom_site_fract_z
_atom_site_U_iso_or_equiv
_atom_site_adp_type
_atom_site_occupancy
_atom_site_site_symmetry_order
_atom_site_calc_flag
_atom_site_refinement_flags_posn
_atom_site_refinement_flags_adp
_atom_site_refinement_flags_occupancy
_atom_site_disorder_assembly
_atom_site_disorder_group
Al1 Al 0.17985(4) 0.71017(3) 0.72756(3) 0.01890(8) Uani 1 1 d . . . . .
Ti1 Ti 0.39522(2) 0.62849(2) 0.81325(2) 0.02019(5) Uani 1 1 d . . . . .
Ti2 Ti 0.18437(2) 0.73829(2) 0.51223(2) 0.02103(6) Uani 1 1 d . . . . .
Cl1 Cl 0.29707(4) 0.60439(4) 0.98962(3) 0.03540(9) Uani 1 1 d . . . . .
Cl2 Cl -0.01464(4) 0.82043(4) 0.50654(3) 0.03562(9) Uani 1 1 d . . . . .
Cl3 Cl 0.40587(4) 0.08863(4) 0.73938(4) 0.04727(11) Uani 1 1 d . . . . .
O1A O 0.29085(9) 0.59388(8) 0.73378(7) 0.02104(17) Uani 0.925(5) 1 d . . P A 3
C1A C 0.30221(18) 0.48846(12) 0.70717(13) 0.0258(4) Uani 0.925(5) 1 d . . P A 3
H1A1 H 0.3817 0.4825 0.6487 0.031 Uiso 0.925(5) 1 calc R U P A 3
H1A2 H 0.2261 0.4739 0.6910 0.031 Uiso 0.925(5) 1 calc R U P A 3
C2A C 0.30895(17) 0.40919(12) 0.79346(12) 0.0316(3) Uani 0.925(5) 1 d . . P A 3
H2A1 H 0.2216 0.3997 0.8452 0.038 Uiso 0.925(5) 1 calc R U P A 3
H2A2 H 0.3415 0.3380 0.7728 0.038 Uiso 0.925(5) 1 calc R U P A 3
O2A O 0.39540(13) 0.45138(9) 0.83036(9) 0.0354(3) Uani 0.925(5) 1 d . . P A 3
C3A C 0.4293(2) 0.37508(15) 0.90196(16) 0.0453(4) Uani 1 1 d . . . A 3
H3A1 H 0.4885 0.4087 0.9244 0.068 Uiso 1 1 calc R U . A 3
H3A2 H 0.3504 0.3529 0.9583 0.068 Uiso 1 1 calc R U . A 3
H3A3 H 0.4720 0.3115 0.8721 0.068 Uiso 1 1 calc R U . A 3
O1AA O 0.29085(9) 0.59388(8) 0.73378(7) 0.02104(17) Uani 0.075(5) 1 d . . P A 4
C1AA C 0.244(2) 0.4798(14) 0.7473(15) 0.020 Uiso 0.075(5) 1 d . U P A 4
H1A3 H 0.1501 0.4767 0.7866 0.024 Uiso 0.075(5) 1 calc R U P A 4
H1A4 H 0.2577 0.4596 0.6821 0.024 Uiso 0.075(5) 1 calc R U P A 4
C2AA C 0.30895(17) 0.40919(12) 0.79346(12) 0.0316(3) Uani 0.075(5) 1 d . . P A 4
H2A3 H 0.3597 0.3595 0.7471 0.038 Uiso 0.075(5) 1 calc R U P A 4
H2A4 H 0.2440 0.3652 0.8495 0.038 Uiso 0.075(5) 1 calc R U P A 4
O2AA O 0.39540(13) 0.45138(9) 0.83036(9) 0.0354(3) Uani 0.075(5) 1 d . . P A 4
O1B O 0.26045(9) 0.75158(8) 0.80446(7) 0.02224(17) Uani 1 1 d . . . . .
C1B C 0.21670(16) 0.84190(12) 0.85525(12) 0.0293(3) Uani 1 1 d . . . . .
H1B1 H 0.2915 0.8794 0.8568 0.035 Uiso 1 1 calc R U . . .
H1B2 H 0.1587 0.8182 0.9239 0.035 Uiso 1 1 calc R U . . .
C2B C 0.14353(17) 0.91715(12) 0.79963(13) 0.0335(3) Uani 1 1 d . . . . .
H2B1 H 0.0838 0.9661 0.8429 0.040 Uiso 1 1 calc R U . . .
H2B2 H 0.2050 0.9615 0.7415 0.040 Uiso 1 1 calc R U . . .
O2B O 0.07113(10) 0.84724(8) 0.76929(8) 0.0265(2) Uani 1 1 d . . . . .
C3B C -0.00513(16) 0.91020(14) 0.71686(12) 0.0338(3) Uani 1 1 d . . . . .
H3B1 H -0.0531 0.8615 0.6971 0.051 Uiso 1 1 calc R U . . .
H3B2 H -0.0666 0.9572 0.7599 0.051 Uiso 1 1 calc R U . . .
H3B3 H 0.0527 0.9547 0.6580 0.051 Uiso 1 1 calc R U . . .
O1C O 0.08630(9) 0.67391(8) 0.65754(7) 0.02259(18) Uani 1 1 d . . . . .
C1C C -0.02773(14) 0.61175(14) 0.70277(11) 0.0309(3) Uani 1 1 d . . . . .
H1C1 H -0.0066 0.5343 0.6979 0.037 Uiso 1 1 calc R U . . .
H1C2 H -0.0912 0.6358 0.6699 0.037 Uiso 1 1 calc R U . . .
C2C C -0.08363(13) 0.62856(14) 0.80992(11) 0.0303(3) Uani 1 1 d . . . . .
H2C1 H -0.1336 0.6976 0.8170 0.036 Uiso 1 1 calc R U . . .
H2C2 H -0.1416 0.5686 0.8507 0.036 Uiso 1 1 calc R U . . .
O2C O 0.02847(9) 0.63064(9) 0.83910(7) 0.02491(19) Uani 1 1 d . . . . .
C3C C -0.01004(15) 0.64019(15) 0.94198(11) 0.0323(3) Uani 1 1 d . . . . .
H3C1 H 0.0675 0.6414 0.9593 0.048 Uiso 1 1 calc R U . . .
H3C2 H -0.0606 0.7074 0.9547 0.048 Uiso 1 1 calc R U . . .
H3C3 H -0.0633 0.5784 0.9820 0.048 Uiso 1 1 calc R U . . .
O1D O 0.26828(9) 0.78193(8) 0.60300(7) 0.02245(18) Uani 1 1 d . . . . .
C1D C 0.37272(15) 0.85550(13) 0.55908(11) 0.0288(3) Uani 1 1 d . . . . .
H1D1 H 0.4522 0.8179 0.5203 0.035 Uiso 1 1 calc R U . . .
H1D2 H 0.3912 0.8855 0.6107 0.035 Uiso 1 1 calc R U . . .
C2D C 0.33308(18) 0.94500(13) 0.49282(12) 0.0333(3) Uani 1 1 d . . . . .
H2D1 H 0.2727 0.9967 0.5322 0.040 Uiso 1 1 calc R U . . .
H2D2 H 0.4103 0.9847 0.4453 0.040 Uiso 1 1 calc R U . . .
O2D O 0.27017(11) 0.89417(9) 0.44170(8) 0.0301(2) Uani 1 1 d . . . . .
C3D C 0.24412(18) 0.96798(14) 0.36431(13) 0.0382(4) Uani 1 1 d . . . . .
H3D1 H 0.2013 0.9294 0.3319 0.057 Uiso 1 1 calc R U . . .
H3D2 H 0.1872 1.0272 0.3926 0.057 Uiso 1 1 calc R U . . .
H3D3 H 0.3261 0.9975 0.3159 0.057 Uiso 1 1 calc R U . . .
C11 C 0.60462(14) 0.61709(16) 0.81836(13) 0.0358(3) Uani 1 1 d . . . . .
H11 H 0.6219 0.5672 0.8686 0.043 Uiso 1 1 calc R U . . .
C21 C 0.61593(14) 0.59594(16) 0.72473(13) 0.0378(4) Uani 1 1 d . . . . .
H21 H 0.6436 0.5295 0.7000 0.045 Uiso 1 1 calc R U . . .
C31 C 0.57898(16) 0.69052(18) 0.67413(13) 0.0408(4) Uani 1 1 d . . . . .
H31 H 0.5762 0.6987 0.6096 0.049 Uiso 1 1 calc R U . . .
C41 C 0.54699(16) 0.77070(16) 0.73541(15) 0.0409(4) Uani 1 1 d . . . . .
H41 H 0.5194 0.8427 0.7194 0.049 Uiso 1 1 calc R U . . .
C51 C 0.56290(16) 0.72601(16) 0.82422(14) 0.0389(4) Uani 1 1 d . . . . .
H51 H 0.5482 0.7625 0.8790 0.047 Uiso 1 1 calc R U . . .
C12 C 0.35181(17) 0.68404(16) 0.37397(13) 0.0386(4) Uani 1 1 d . . . . .
H12 H 0.4223 0.7305 0.3362 0.046 Uiso 1 1 calc R U . . .
C22 C 0.23360(18) 0.68151(15) 0.35870(11) 0.0362(3) Uani 1 1 d . . . . .
H22 H 0.2099 0.7266 0.3089 0.043 Uiso 1 1 calc R U . . .
C32 C 0.15679(18) 0.60116(15) 0.42955(13) 0.0374(3) Uani 1 1 d . . . . .
H32 H 0.0720 0.5821 0.4363 0.045 Uiso 1 1 calc R U . . .
C42 C 0.2276(2) 0.55385(14) 0.48885(13) 0.0425(4) Uani 1 1 d . . . . .
H42 H 0.1994 0.4967 0.5426 0.051 Uiso 1 1 calc R U . . .
C52 C 0.34685(18) 0.60580(16) 0.45474(14) 0.0416(4) Uani 1 1 d . . . . .
H52 H 0.4134 0.5904 0.4820 0.050 Uiso 1 1 calc R U . . .
O1E O 0.34271(12) 0.28404(11) 0.59726(10) 0.0376(3) Uani 1 1 d D . . . .
H1E H 0.3680 0.2378 0.6352 0.056 Uiso 1 1 calc R U . . .
C1E C 0.22800(16) 0.24727(14) 0.59006(12) 0.0320(3) Uani 1 1 d D . . . .
H1E1 H 0.2491 0.1798 0.5604 0.038 Uiso 1 1 calc R U . . .
H1E2 H 0.1991 0.3022 0.5451 0.038 Uiso 1 1 calc R U . . .
C2E C 0.11826(16) 0.22623(13) 0.68717(12) 0.0322(3) Uani 1 1 d D . . . .
H2E1 H 0.0478 0.1889 0.6792 0.039 Uiso 1 1 calc R U . . .
H2E2 H 0.1491 0.1788 0.7356 0.039 Uiso 1 1 calc R U . . .
O2E O 0.07028(13) 0.32536(10) 0.72201(9) 0.0410(3) Uani 1 1 d D . . . .
C3E C -0.0237(2) 0.3092(2) 0.81857(15) 0.0514(5) Uani 1 1 d D . . . .
H3E1 H -0.0545 0.3794 0.8400 0.077 Uiso 1 1 calc R U . . .
H3E2 H -0.0971 0.2698 0.8188 0.077 Uiso 1 1 calc R U . . .
H3E3 H 0.0154 0.2672 0.8637 0.077 Uiso 1 1 calc R U . . .
O1F O 0.2054(8) 0.1591(4) 0.9289(4) 0.094(2) Uani 0.600(6) 1 d D . P B 1
H1F H 0.2752 0.1500 0.8824 0.141 Uiso 0.600(6) 1 calc R U P B 1
C1F C 0.1939(8) 0.0810(5) 1.0044(5) 0.109(4) Uani 0.600(6) 1 d D . P B 1
H1F1 H 0.1101 0.0482 1.0153 0.131 Uiso 0.600(6) 1 calc R U P B 1
H1F2 H 0.1759 0.1217 1.0602 0.131 Uiso 0.600(6) 1 calc R U P B 1
C2F C 0.2657(8) -0.0056(5) 1.0270(4) 0.073(2) Uani 0.600(6) 1 d D . P B 1
H2F1 H 0.3397 -0.0133 0.9654 0.087 Uiso 0.600(6) 1 calc R U P B 1
H2F2 H 0.2111 -0.0697 1.0417 0.087 Uiso 0.600(6) 1 calc R U P B 1
O2F O 0.3187(4) -0.0162(3) 1.1022(2) 0.0540(10) Uani 0.600(6) 1 d D . P B 1
C3F C 0.3844(7) -0.1141(5) 1.1124(7) 0.0598(18) Uani 0.600(6) 1 d D . P B 1
H3F1 H 0.4187 -0.1164 1.1656 0.090 Uiso 0.600(6) 1 calc R U P B 1
H3F2 H 0.3244 -0.1738 1.1285 0.090 Uiso 0.600(6) 1 calc R U P B 1
H3F3 H 0.4563 -0.1210 1.0505 0.090 Uiso 0.600(6) 1 calc R U P B 1
O1FF O 0.1713(7) 0.1196(6) 0.9377(5) 0.0609(19) Uani 0.400(6) 1 d D . P B 2
H1FF H 0.2262 0.1117 0.8821 0.091 Uiso 0.400(6) 1 calc R U P B 2
C1FF C 0.2350(7) 0.1153(4) 1.0061(5) 0.0420(13) Uani 0.400(6) 1 d D . P B 2
H1F3 H 0.3062 0.1680 0.9795 0.050 Uiso 0.400(6) 1 calc R U P B 2
H1F4 H 0.1726 0.1367 1.0683 0.050 Uiso 0.400(6) 1 calc R U P B 2
C2FF C 0.2850(8) 0.0145(8) 1.0259(6) 0.077(4) Uani 0.400(6) 1 d D . P B 2
H2F3 H 0.3770 0.0276 1.0145 0.093 Uiso 0.400(6) 1 calc R U P B 2
H2F4 H 0.2871 -0.0224 0.9710 0.093 Uiso 0.400(6) 1 calc R U P B 2
O2FF O 0.2484(5) -0.0654(5) 1.1076(5) 0.092(3) Uani 0.400(6) 1 d D . P B 2
C3FF C 0.3537(11) -0.1334(9) 1.1094(12) 0.0598(18) Uani 0.400(6) 1 d D . P B 2
H3F4 H 0.3261 -0.1894 1.1675 0.090 Uiso 0.400(6) 1 calc R U P B 2
H3F5 H 0.3863 -0.1676 1.0496 0.090 Uiso 0.400(6) 1 calc R U P B 2
H3F6 H 0.4229 -0.0911 1.1122 0.090 Uiso 0.400(6) 1 calc R U P B 2

loop_
_atom_site_aniso_label
_atom_site_aniso_U_11
_atom_site_aniso_U_22
_atom_site_aniso_U_33
_atom_site_aniso_U_23
_atom_site_aniso_U_13
_atom_site_aniso_U_12
Al1 0.01757(16) 0.02019(17) 0.01954(17) -0.00326(13) -0.00743(13) 0.00081(14)
Ti1 0.01618(9) 0.02470(11) 0.02073(10) -0.00359(8) -0.00780(7) -0.00001(8)
Ti2 0.02047(10) 0.02406(11) 0.02019(10) -0.00490(8) -0.00880(8) 0.00126(9)
Cl1 0.02785(16) 0.0528(2) 0.02169(15) -0.00118(14) -0.00745(12) 0.00597(16)
Cl2 0.02754(16) 0.0498(2) 0.03487(18) -0.01102(16) -0.01771(14) 0.01059(16)
Cl3 0.0331(2) 0.0505(3) 0.0509(3) 0.0067(2) -0.01158(18) -0.00539(19)
O1A 0.0210(4) 0.0195(4) 0.0254(4) -0.0061(3) -0.0108(3) 0.0019(3)
C1A 0.0320(9) 0.0211(6) 0.0278(8) -0.0066(5) -0.0139(7) 0.0025(6)
C2A 0.0427(8) 0.0234(6) 0.0343(7) -0.0028(5) -0.0208(6) -0.0018(6)
O2A 0.0456(6) 0.0259(5) 0.0450(6) 0.0011(4) -0.0311(6) -0.0004(5)
C3A 0.0605(12) 0.0340(8) 0.0518(11) 0.0032(7) -0.0379(9) 0.0064(8)
O1AA 0.0210(4) 0.0195(4) 0.0254(4) -0.0061(3) -0.0108(3) 0.0019(3)
C2AA 0.0427(8) 0.0234(6) 0.0343(7) -0.0028(5) -0.0208(6) -0.0018(6)
O2AA 0.0456(6) 0.0259(5) 0.0450(6) 0.0011(4) -0.0311(6) -0.0004(5)
O1B 0.0234(4) 0.0223(4) 0.0243(4) -0.0075(3) -0.0112(3) 0.0023(4)
C1B 0.0351(7) 0.0266(6) 0.0322(7) -0.0125(5) -0.0163(6) 0.0042(6)
C2B 0.0413(8) 0.0244(6) 0.0418(8) -0.0132(6) -0.0212(7) 0.0075(6)
O2B 0.0280(5) 0.0247(4) 0.0301(5) -0.0066(4) -0.0146(4) 0.0061(4)
C3B 0.0374(8) 0.0337(7) 0.0339(7) -0.0077(6) -0.0189(6) 0.0139(6)
O1C 0.0187(4) 0.0273(4) 0.0228(4) -0.0022(3) -0.0086(3) -0.0038(4)
C1C 0.0233(6) 0.0404(8) 0.0304(7) -0.0015(6) -0.0106(5) -0.0111(6)
C2C 0.0171(5) 0.0412(8) 0.0312(7) -0.0003(6) -0.0082(5) -0.0049(6)
O2C 0.0183(4) 0.0321(5) 0.0230(4) -0.0023(4) -0.0064(3) -0.0018(4)
C3C 0.0259(6) 0.0446(9) 0.0226(6) -0.0023(6) -0.0058(5) 0.0012(6)
O1D 0.0215(4) 0.0247(4) 0.0215(4) -0.0017(3) -0.0079(3) -0.0046(4)
C1D 0.0265(6) 0.0326(7) 0.0275(6) 0.0014(5) -0.0100(5) -0.0113(6)
C2D 0.0419(8) 0.0279(7) 0.0303(7) 0.0009(5) -0.0136(6) -0.0099(6)
O2D 0.0353(5) 0.0258(5) 0.0320(5) 0.0016(4) -0.0178(4) -0.0007(4)
C3D 0.0436(9) 0.0355(8) 0.0344(8) 0.0046(6) -0.0183(7) 0.0060(7)
C11 0.0202(6) 0.0528(10) 0.0363(8) -0.0013(7) -0.0141(5) -0.0039(7)
C21 0.0189(6) 0.0506(10) 0.0397(8) -0.0127(7) -0.0031(5) 0.0009(6)
C31 0.0247(7) 0.0652(12) 0.0278(7) 0.0029(7) -0.0060(6) -0.0114(8)
C41 0.0254(7) 0.0404(9) 0.0536(10) 0.0056(8) -0.0133(7) -0.0112(7)
C51 0.0277(7) 0.0508(10) 0.0420(9) -0.0109(7) -0.0130(6) -0.0115(7)
C12 0.0323(7) 0.0419(9) 0.0367(8) -0.0172(7) -0.0015(6) 0.0000(7)
C22 0.0465(9) 0.0401(8) 0.0230(6) -0.0108(6) -0.0126(6) 0.0068(7)
C32 0.0376(8) 0.0392(8) 0.0402(8) -0.0184(7) -0.0134(7) -0.0040(7)
C42 0.0704(13) 0.0259(7) 0.0290(7) -0.0091(6) -0.0140(8) 0.0049(8)
C52 0.0422(9) 0.0470(10) 0.0465(9) -0.0270(8) -0.0247(7) 0.0224(8)
O1E 0.0326(6) 0.0399(6) 0.0402(7) -0.0092(5) -0.0104(5) -0.0054(5)
C1E 0.0319(7) 0.0326(7) 0.0323(7) -0.0116(6) -0.0091(6) -0.0019(6)
C2E 0.0326(7) 0.0286(7) 0.0363(8) -0.0061(6) -0.0123(6) -0.0041(6)
O2E 0.0397(6) 0.0359(6) 0.0356(6) -0.0077(5) 0.0018(5) -0.0009(5)
C3E 0.0421(10) 0.0646(13) 0.0348(9) -0.0107(9) 0.0032(7) -0.0036(9)
O1F 0.145(6) 0.062(3) 0.045(2) 0.003(2) -0.014(3) 0.050(3)
C1F 0.132(7) 0.049(3) 0.072(4) 0.008(3) 0.036(4) 0.030(4)
C2F 0.139(6) 0.051(2) 0.056(3) -0.025(2) -0.069(4) 0.042(3)
O2F 0.076(2) 0.0557(17) 0.0381(13) -0.0198(12) -0.0275(14) 0.0148(16)
C3F 0.052(4) 0.071(3) 0.0523(15) 0.002(2) -0.022(2) 0.009(3)
O1FF 0.052(3) 0.063(4) 0.050(3) 0.019(3) -0.013(2) 0.017(3)
C1FF 0.061(4) 0.024(2) 0.031(2) 0.0007(17) -0.008(2) 0.005(2)
C2FF 0.041(3) 0.115(9) 0.044(4) 0.001(5) 0.013(3) 0.019(4)
O2FF 0.043(3) 0.064(3) 0.132(5) 0.029(3) -0.008(3) 0.005(2)
C3FF 0.052(4) 0.071(3) 0.0523(15) 0.002(2) -0.022(2) 0.009(3)

loop_
_atom_type_symbol
_atom_type_description
_atom_type_scat_dispersion_real
_atom_type_scat_dispersion_imag
_atom_type_scat_source
C C 0.0033 0.0016 'International Tables Vol C Tables 4.2.6.8 and 6.1.1.4'
H H 0.0000 0.0000 'International Tables Vol C Tables 4.2.6.8 and 6.1.1.4'
O O 0.0106 0.0060 'International Tables Vol C Tables 4.2.6.8 and 6.1.1.4'
Al Al 0.0645 0.0514 'International Tables Vol C Tables 4.2.6.8 and 6.1.1.4'
Cl Cl 0.1484 0.1585 'International Tables Vol C Tables 4.2.6.8 and 6.1.1.4'
Ti Ti 0.2776 0.4457 'International Tables Vol C Tables 4.2.6.8 and 6.1.1.4'

loop_
_geom_angle_atom_site_label_1
_geom_angle_atom_site_label_2
_geom_angle_atom_site_label_3
_geom_angle
O1C Al1 O1B 175.03(5)
O1C Al1 O1AA 104.98(5)
O1B Al1 O1AA 78.90(5)
O1C Al1 O1A 104.98(5)
O1B Al1 O1A 78.90(5)
O1C Al1 O1D 78.55(5)
O1B Al1 O1D 103.99(5)
O1AA Al1 O1D 100.64(5)
O1A Al1 O1D 100.64(5)
O1C Al1 O2C 79.47(5)
O1B Al1 O2C 97.46(5)
O1AA Al1 O2C 91.40(5)
O1A Al1 O2C 91.40(5)
O1D Al1 O2C 157.02(5)
O1C Al1 O2B 96.01(5)
O1B Al1 O2B 79.70(5)
O1AA Al1 O2B 157.27(5)
O1A Al1 O2B 157.27(5)
O1D Al1 O2B 91.88(5)
O2C Al1 O2B 83.85(5)
O1C Al1 Ti1 143.63(4)
O1B Al1 Ti1 40.28(3)
O1AA Al1 Ti1 38.66(3)
O1A Al1 Ti1 38.66(3)
O1D Al1 Ti1 104.65(4)
O2C Al1 Ti1 97.00(4)
O2B Al1 Ti1 119.78(4)
O1C Al1 Ti2 39.73(3)
O1B Al1 Ti2 143.00(4)
O1AA Al1 Ti2 103.52(4)
O1A Al1 Ti2 103.52(4)
O1D Al1 Ti2 39.02(3)
O2C Al1 Ti2 119.18(4)
O2B Al1 Ti2 98.16(4)
Ti1 Al1 Ti2 130.39(2)
O1AA Ti1 O1B 69.18(4)
O1A Ti1 O1B 69.18(4)
O1AA Ti1 O2AA 74.64(4)
O1B Ti1 O2AA 135.06(5)
O1A Ti1 O2A 74.64(4)
O1B Ti1 O2A 135.06(5)
O1AA Ti1 C11 142.34(6)
O1A Ti1 C11 142.34(6)
O1B Ti1 C11 136.20(6)
O2AA Ti1 C11 88.66(6)
O2A Ti1 C11 88.66(6)
O1AA Ti1 C21 107.93(6)
O1A Ti1 C21 107.93(6)
O1B Ti1 C21 135.50(6)
O2AA Ti1 C21 80.48(7)
O2A Ti1 C21 80.48(7)
C11 Ti1 C21 34.94(6)
O1AA Ti1 C51 149.53(6)
O1A Ti1 C51 149.53(6)
O1B Ti1 C51 101.33(6)
O2AA Ti1 C51 123.11(6)
O2A Ti1 C51 123.11(6)
C11 Ti1 C51 35.04(7)
C21 Ti1 C51 57.74(7)
O1AA Ti1 C31 95.11(6)
O1A Ti1 C31 95.11(6)
O1B Ti1 C31 100.97(6)
O2AA Ti1 C31 108.05(7)
O2A Ti1 C31 108.05(7)
C11 Ti1 C31 57.84(6)
C21 Ti1 C31 34.66(7)
C51 Ti1 C31 57.26(7)
O1AA Ti1 C41 115.48(6)
O1A Ti1 C41 115.48(6)
O1B Ti1 C41 82.98(6)
O2AA Ti1 C41 137.91(6)
O2A Ti1 C41 137.91(6)
C11 Ti1 C41 57.74(7)
C21 Ti1 C41 57.43(7)
C51 Ti1 C41 34.28(7)
C31 Ti1 C41 34.31(7)
O1AA Ti1 Cl1 118.85(4)
O1A Ti1 Cl1 118.85(4)
O1B Ti1 Cl1 89.48(4)
O2AA Ti1 Cl1 85.28(4)
O2A Ti1 Cl1 85.28(4)
C11 Ti1 Cl1 92.37(5)
C21 Ti1 Cl1 124.96(5)
C51 Ti1 Cl1 89.01(5)
C31 Ti1 Cl1 145.92(5)
C41 Ti1 Cl1 117.69(6)
O1AA Ti1 Al1 34.61(3)
O1A Ti1 Al1 34.61(3)
O1B Ti1 Al1 34.60(3)
O2AA Ti1 Al1 106.12(4)
O2A Ti1 Al1 106.12(4)
C11 Ti1 Al1 155.70(5)
C21 Ti1 Al1 127.33(5)
C51 Ti1 Al1 129.27(5)
C31 Ti1 Al1 98.65(5)
C41 Ti1 Al1 99.80(5)
Cl1 Ti1 Al1 107.71(3)
O1D Ti2 O1C 68.94(4)
O1D Ti2 O2D 74.32(4)
O1C Ti2 O2D 133.18(5)
O1D Ti2 C22 142.49(6)
O1C Ti2 C22 135.55(6)
O2D Ti2 C22 91.11(6)
O1D Ti2 C12 107.85(6)
O1C Ti2 C12 137.56(6)
O2D Ti2 C12 80.75(6)
C22 Ti2 C12 34.78(7)
O1D Ti2 C32 146.89(6)
O1C Ti2 C32 100.97(6)
O2D Ti2 C32 125.39(6)
C22 Ti2 C32 34.62(7)
C12 Ti2 C32 57.59(7)
O1D Ti2 C52 93.40(6)
O1C Ti2 C52 103.49(6)
O2D Ti2 C52 106.71(7)
C22 Ti2 C52 57.33(6)
C12 Ti2 C52 34.36(7)
C32 Ti2 C52 57.24(7)
O1D Ti2 Cl2 120.64(4)
O1C Ti2 Cl2 88.47(4)
O2D Ti2 Cl2 86.07(4)
C22 Ti2 Cl2 91.77(5)
C12 Ti2 Cl2 123.66(5)
C32 Ti2 Cl2 89.39(5)
C52 Ti2 Cl2 145.91(5)
O1D Ti2 C42 112.56(6)
O1C Ti2 C42 84.15(6)
O2D Ti2 C42 137.75(6)
C22 Ti2 C42 57.27(6)
C12 Ti2 C42 57.18(7)
C32 Ti2 C42 34.43(7)
C52 Ti2 C42 34.24(7)
Cl2 Ti2 C42 118.91(6)
O1D Ti2 Al1 34.73(3)
O1C Ti2 Al1 34.38(3)
O2D Ti2 Al1 105.96(4)
C22 Ti2 Al1 153.48(5)
C12 Ti2 Al1 127.12(5)
C32 Ti2 Al1 126.64(5)
C52 Ti2 Al1 97.68(5)
Cl2 Ti2 Al1 109.20(2)
C42 Ti2 Al1 97.42(5)
C1A O1A Al1 133.65(9)
C1A O1A Ti1 118.99(8)
Al1 O1A Ti1 106.73(5)
O1A C1A C2A 107.48(12)
O1A C1A H1A1 110.2
C2A C1A H1A1 110.2
O1A C1A H1A2 110.2
C2A C1A H1A2 110.2
H1A1 C1A H1A2 108.5
O2A C2A C1A 107.43(13)
O2A C2A H2A1 110.2
C1A C2A H2A1 110.2
O2A C2A H2A2 110.2
C1A C2A H2A2 110.2
H2A1 C2A H2A2 108.5
C2A O2A C3A 113.35(13)
C2A O2A Ti1 114.42(9)
C3A O2A Ti1 127.82(11)
O2A C3A H3A1 109.5
O2A C3A H3A2 109.5
H3A1 C3A H3A2 109.5
O2A C3A H3A3 109.5
H3A1 C3A H3A3 109.5
H3A2 C3A H3A3 109.5
C1AA O1AA Al1 120.1(7)
C1AA O1AA Ti1 119.8(7)
Al1 O1AA Ti1 106.73(5)
C2AA C1AA O1AA 110.9(12)
C2AA C1AA H1A3 109.5
O1AA C1AA H1A3 109.5
C2AA C1AA H1A4 109.5
O1AA C1AA H1A4 109.5
H1A3 C1AA H1A4 108.1
C1AA C2AA O2AA 118.0(8)
C1AA C2AA H2A3 107.8
O2AA C2AA H2A3 107.8
C1AA C2AA H2A4 107.8
O2AA C2AA H2A4 107.8
H2A3 C2AA H2A4 107.1
C2AA O2AA Ti1 114.42(9)
C1B O1B Al1 122.30(9)
C1B O1B Ti1 131.89(9)
Al1 O1B Ti1 105.12(5)
O1B C1B C2B 106.94(12)
O1B C1B H1B1 110.3
C2B C1B H1B1 110.3
O1B C1B H1B2 110.3
C2B C1B H1B2 110.3
H1B1 C1B H1B2 108.6
O2B C2B C1B 105.70(12)
O2B C2B H2B1 110.6
C1B C2B H2B1 110.6
O2B C2B H2B2 110.6
C1B C2B H2B2 110.6
H2B1 C2B H2B2 108.7
C3B O2B C2B 110.87(12)
C3B O2B Al1 125.03(9)
C2B O2B Al1 110.48(9)
O2B C3B H3B1 109.5
O2B C3B H3B2 109.5
H3B1 C3B H3B2 109.5
O2B C3B H3B3 109.5
H3B1 C3B H3B3 109.5
H3B2 C3B H3B3 109.5
C1C O1C Al1 122.26(9)
C1C O1C Ti2 131.84(9)
Al1 O1C Ti2 105.89(5)
O1C C1C C2C 107.01(12)
O1C C1C H1C1 110.3
C2C C1C H1C1 110.3
O1C C1C H1C2 110.3
C2C C1C H1C2 110.3
H1C1 C1C H1C2 108.6
O2C C2C C1C 105.02(11)
O2C C2C H2C1 110.7
C1C C2C H2C1 110.7
O2C C2C H2C2 110.7
C1C C2C H2C2 110.7
H2C1 C2C H2C2 108.8
C3C O2C C2C 111.46(11)
C3C O2C Al1 125.24(10)
C2C O2C Al1 111.21(9)
O2C C3C H3C1 109.5
O2C C3C H3C2 109.5
H3C1 C3C H3C2 109.5
O2C C3C H3C3 109.5
H3C1 C3C H3C3 109.5
H3C2 C3C H3C3 109.5
C1D O1D Al1 136.84(9)
C1D O1D Ti2 116.91(8)
Al1 O1D Ti2 106.25(5)
O1D C1D C2D 107.74(12)
O1D C1D H1D1 110.2
C2D C1D H1D1 110.2
O1D C1D H1D2 110.2
C2D C1D H1D2 110.2
H1D1 C1D H1D2 108.5
O2D C2D C1D 106.39(12)
O2D C2D H2D1 110.5
C1D C2D H2D1 110.5
O2D C2D H2D2 110.5
C1D C2D H2D2 110.5
H2D1 C2D H2D2 108.6
C2D O2D C3D 112.74(12)
C2D O2D Ti2 116.92(9)
C3D O2D Ti2 128.09(10)
O2D C3D H3D1 109.5
O2D C3D H3D2 109.5
H3D1 C3D H3D2 109.5
O2D C3D H3D3 109.5
H3D1 C3D H3D3 109.5
H3D2 C3D H3D3 109.5
C21 C11 C51 107.61(16)
C21 C11 Ti1 73.22(9)
C51 C11 Ti1 73.64(9)
C21 C11 H11 126.2
C51 C11 H11 126.2
Ti1 C11 H11 118.9
C31 C21 C11 107.95(17)
C31 C21 Ti1 73.40(10)
C11 C21 Ti1 71.84(9)
C31 C21 H21 126.0
C11 C21 H21 126.0
Ti1 C21 H21 120.5
C41 C31 C21 108.23(16)
C41 C31 Ti1 73.46(10)
C21 C31 Ti1 71.94(9)
C41 C31 H31 125.9
C21 C31 H31 125.9
Ti1 C31 H31 120.5
C51 C41 C31 108.03(17)
C51 C41 Ti1 71.99(10)
C31 C41 Ti1 72.23(10)
C51 C41 H41 126.0
C31 C41 H41 126.0
Ti1 C41 H41 121.5
C41 C51 C11 108.16(17)
C41 C51 Ti1 73.73(10)
C11 C51 Ti1 71.32(9)
C41 C51 H51 125.9
C11 C51 H51 125.9
Ti1 C51 H51 120.8
C52 C12 C22 107.55(16)
C52 C12 Ti2 73.16(10)
C22 C12 Ti2 72.05(9)
C52 C12 H12 126.2
C22 C12 H12 126.2
Ti2 C12 H12 120.4
C32 C22 C12 108.27(16)
C32 C22 Ti2 73.41(9)
C12 C22 Ti2 73.17(9)
C32 C22 H22 125.9
C12 C22 H22 125.9
Ti2 C22 H22 119.4
C22 C32 C42 107.72(17)
C22 C32 Ti2 71.97(9)
C42 C32 Ti2 73.53(10)
C22 C32 H32 126.1
C42 C32 H32 126.1
Ti2 C32 H32 120.2
C52 C42 C32 107.88(16)
C52 C42 Ti2 72.31(10)
C32 C42 Ti2 72.03(10)
C52 C42 H42 126.1
C32 C42 H42 126.1
Ti2 C42 H42 121.3
C12 C52 C42 108.57(16)
C12 C52 Ti2 72.48(10)
C42 C52 Ti2 73.45(10)
C12 C52 H52 125.7
C42 C52 H52 125.7
Ti2 C52 H52 120.1
C1E O1E H1E 109.5
O1E C1E C2E 113.70(13)
O1E C1E H1E1 108.8
C2E C1E H1E1 108.8
O1E C1E H1E2 108.8
C2E C1E H1E2 108.8
H1E1 C1E H1E2 107.7
O2E C2E C1E 109.72(13)
O2E C2E H2E1 109.7
C1E C2E H2E1 109.7
O2E C2E H2E2 109.7
C1E C2E H2E2 109.7
H2E1 C2E H2E2 108.2
C2E O2E C3E 111.90(15)
O2E C3E H3E1 109.5
O2E C3E H3E2 109.5
H3E1 C3E H3E2 109.5
O2E C3E H3E3 109.5
H3E1 C3E H3E3 109.5
H3E2 C3E H3E3 109.5
C1F O1F H1F 109.5
O1F C1F C2F 137.4(7)
O1F C1F H1F1 102.8
C2F C1F H1F1 102.8
O1F C1F H1F2 102.8
C2F C1F H1F2 102.8
H1F1 C1F H1F2 105.0
C1F C2F O2F 124.9(6)
C1F C2F H2F1 106.1
O2F C2F H2F1 106.1
C1F C2F H2F2 106.1
O2F C2F H2F2 106.1
H2F1 C2F H2F2 106.3
C3F O2F C2F 113.5(4)
O2F C3F H3F1 109.5
O2F C3F H3F2 109.5
H3F1 C3F H3F2 109.5
O2F C3F H3F3 109.5
H3F1 C3F H3F3 109.5
H3F2 C3F H3F3 109.5
C1FF O1FF H1FF 109.5
C2FF C1FF O1FF 112.4(7)
C2FF C1FF H1F3 109.1
O1FF C1FF H1F3 109.1
C2FF C1FF H1F4 109.1
O1FF C1FF H1F4 109.1
H1F3 C1FF H1F4 107.8
C1FF C2FF O2FF 132.7(6)
C1FF C2FF H2F3 104.1
O2FF C2FF H2F3 104.1
C1FF C2FF H2F4 104.1
O2FF C2FF H2F4 104.1
H2F3 C2FF H2F4 105.5
C2FF O2FF C3FF 110.6(7)
O2FF C3FF H3F4 109.5
O2FF C3FF H3F5 109.5
H3F4 C3FF H3F5 109.5
O2FF C3FF H3F6 109.5
H3F4 C3FF H3F6 109.5
H3F5 C3FF H3F6 109.5

loop_
_geom_bond_atom_site_label_1
_geom_bond_atom_site_label_2
_geom_bond_distance
Al1 O1C 1.8265(11)
Al1 O1B 1.8278(11)
Al1 O1AA 1.8430(11)
Al1 O1A 1.8430(11)
Al1 O1D 1.8465(12)
Al1 O2C 2.0505(12)
Al1 O2B 2.0671(12)
Al1 Ti1 3.1073(9)
Al1 Ti2 3.1113(10)
Ti1 O1AA 2.0269(10)
Ti1 O1A 2.0269(10)
Ti1 O1B 2.0809(11)
Ti1 O2AA 2.1932(13)
Ti1 O2A 2.1932(13)
Ti1 C11 2.3328(16)
Ti1 C21 2.3506(16)
Ti1 C51 2.3629(17)
Ti1 C31 2.3695(18)
Ti1 C41 2.3852(18)
Ti1 Cl1 2.3981(8)
Ti2 O1D 2.0402(11)
Ti2 O1C 2.0679(12)
Ti2 O2D 2.1660(13)
Ti2 C22 2.3443(16)
Ti2 C12 2.3587(17)
Ti2 C32 2.3627(17)
Ti2 C52 2.3673(17)
Ti2 Cl2 2.3769(8)
Ti2 C42 2.3820(18)
O1A C1A 1.4245(18)
C1A C2A 1.497(2)
C1A H1A1 0.9900
C1A H1A2 0.9900
C2A O2A 1.4268(19)
C2A H2A1 0.9900
C2A H2A2 0.9900
O2A C3A 1.434(2)
C3A H3A1 0.9800
C3A H3A2 0.9800
C3A H3A3 0.9800
O1AA C1AA 1.515(18)
C1AA C2AA 1.344(17)
C1AA H1A3 0.9900
C1AA H1A4 0.9900
C2AA O2AA 1.4268(19)
C2AA H2A3 0.9900
C2AA H2A4 0.9900
O1B C1B 1.4186(17)
C1B C2B 1.521(2)
C1B H1B1 0.9900
C1B H1B2 0.9900
C2B O2B 1.4511(19)
C2B H2B1 0.9900
C2B H2B2 0.9900
O2B C3B 1.4460(18)
C3B H3B1 0.9800
C3B H3B2 0.9800
C3B H3B3 0.9800
O1C C1C 1.4167(18)
C1C C2C 1.516(2)
C1C H1C1 0.9900
C1C H1C2 0.9900
C2C O2C 1.4529(17)
C2C H2C1 0.9900
C2C H2C2 0.9900
O2C C3C 1.4400(18)
C3C H3C1 0.9800
C3C H3C2 0.9800
C3C H3C3 0.9800
O1D C1D 1.4227(17)
C1D C2D 1.506(2)
C1D H1D1 0.9900
C1D H1D2 0.9900
C2D O2D 1.436(2)
C2D H2D1 0.9900
C2D H2D2 0.9900
O2D C3D 1.4418(19)
C3D H3D1 0.9800
C3D H3D2 0.9800
C3D H3D3 0.9800
C11 C21 1.406(3)
C11 C51 1.414(3)
C11 H11 0.9500
C21 C31 1.406(3)
C21 H21 0.9500
C31 C41 1.403(3)
C31 H31 0.9500
C41 C51 1.399(3)
C41 H41 0.9500
C51 H51 0.9500
C12 C52 1.396(3)
C12 C22 1.406(3)
C12 H12 0.9500
C22 C32 1.401(3)
C22 H22 0.9500
C32 C42 1.404(3)
C32 H32 0.9500
C42 C52 1.398(3)
C42 H42 0.9500
C52 H52 0.9500
O1E C1E 1.426(2)
O1E H1E 0.8400
C1E C2E 1.499(2)
C1E H1E1 0.9900
C1E H1E2 0.9900
C2E O2E 1.416(2)
C2E H2E1 0.9900
C2E H2E2 0.9900
O2E C3E 1.416(2)
C3E H3E1 0.9800
C3E H3E2 0.9800
C3E H3E3 0.9800
O1F C1F 1.327(5)
O1F H1F 0.8400
C1F C2F 1.362(6)
C1F H1F1 0.9900
C1F H1F2 0.9900
C2F O2F 1.412(5)
C2F H2F1 0.9900
C2F H2F2 0.9900
O2F C3F 1.391(5)
C3F H3F1 0.9800
C3F H3F2 0.9800
C3F H3F3 0.9800
O1FF C1FF 1.414(7)
O1FF H1FF 0.8400
C1FF C2FF 1.369(7)
C1FF H1F3 0.9900
C1FF H1F4 0.9900
C2FF O2FF 1.386(7)
C2FF H2F3 0.9900
C2FF H2F4 0.9900
O2FF C3FF 1.393(7)
C3FF H3F4 0.9800
C3FF H3F5 0.9800
C3FF H3F6 0.9800

loop_
_geom_hbond_atom_site_label_D
_geom_hbond_atom_site_label_H
_geom_hbond_atom_site_label_A
_geom_hbond_distance_DH
_geom_hbond_distance_HA
_geom_hbond_distance_DA
_geom_hbond_angle_DHA
_geom_hbond_site_symmetry_A
C1A H1A2 O2E 0.99 2.51 3.324(2) 139.7 .
C1AA H1A3 O2C 0.99 2.34 2.985(19) 121.9 .
C2B H2B2 Cl3 0.99 2.82 3.503(2) 126.7 1_565
C3B H3B1 Cl2 0.98 2.81 3.5042(19) 128.4 .
C3C H3C1 Cl1 0.98 2.72 3.6839(19) 167.5 .
C3D H3D2 Cl2 0.98 2.80 3.773(2) 173.4 2_576
O1E H1E Cl3 0.84 2.33 3.1526(17) 168.5 .
O1F H1F Cl3 0.84 2.30 3.083(6) 156.1 .
O1FF H1FF Cl3 0.84 2.35 3.182(8) 170.4 .

loop_
_geom_torsion_atom_site_label_1
_geom_torsion_atom_site_label_2
_geom_torsion_atom_site_label_3
_geom_torsion_atom_site_label_4
_geom_torsion
O1C Al1 O1A C1A -8.55(14)
O1B Al1 O1A C1A 168.25(14)
O1D Al1 O1A C1A -89.41(14)
O2C Al1 O1A C1A 70.92(14)
O2B Al1 O1A C1A 148.27(14)
Ti1 Al1 O1A C1A 170.39(16)
Ti2 Al1 O1A C1A -49.58(14)
O1C Al1 O1A Ti1 -178.94(4)
O1B Al1 O1A Ti1 -2.14(5)
O1D Al1 O1A Ti1 100.20(5)
O2C Al1 O1A Ti1 -99.47(5)
O2B Al1 O1A Ti1 -22.12(15)
Ti2 Al1 O1A Ti1 140.03(4)
Al1 O1A C1A C2A -129.98(12)
Ti1 O1A C1A C2A 39.49(16)
O1A C1A C2A O2A -43.86(18)
C1A C2A O2A C3A -169.49(16)
C1A C2A O2A Ti1 32.14(16)
O1C Al1 O1AA C1AA -38.3(9)
O1B Al1 O1AA C1AA 138.5(9)
O1D Al1 O1AA C1AA -119.2(9)
O2C Al1 O1AA C1AA 41.2(9)
O2B Al1 O1AA C1AA 118.5(9)
Ti1 Al1 O1AA C1AA 140.6(9)
Ti2 Al1 O1AA C1AA -79.3(9)
O1C Al1 O1AA Ti1 -178.94(4)
O1B Al1 O1AA Ti1 -2.14(5)
O1D Al1 O1AA Ti1 100.20(5)
O2C Al1 O1AA Ti1 -99.47(5)
O2B Al1 O1AA Ti1 -22.12(15)
Ti2 Al1 O1AA Ti1 140.03(4)
Al1 O1AA C1AA C2AA -151.9(9)
Ti1 O1AA C1AA C2AA -16.3(17)
O1AA C1AA C2AA O2AA 6.7(17)
C1AA C2AA O2AA Ti1 4.2(11)
O1AA Al1 O1B C1B -169.49(11)
O1A Al1 O1B C1B -169.49(11)
O1D Al1 O1B C1B 92.17(11)
O2C Al1 O1B C1B -79.52(11)
O2B Al1 O1B C1B 2.80(11)
Ti1 Al1 O1B C1B -171.56(13)
Ti2 Al1 O1B C1B 92.73(12)
O1AA Al1 O1B Ti1 2.07(4)
O1A Al1 O1B Ti1 2.07(4)
O1D Al1 O1B Ti1 -96.27(6)
O2C Al1 O1B Ti1 92.04(5)
O2B Al1 O1B Ti1 174.36(5)
Ti2 Al1 O1B Ti1 -95.71(6)
Al1 O1B C1B C2B -24.72(17)
Ti1 O1B C1B C2B 166.25(10)
O1B C1B C2B O2B 39.00(17)
C1B C2B O2B C3B 178.86(13)
C1B C2B O2B Al1 -38.19(14)
O1AA Al1 O1C C1C 85.63(12)
O1A Al1 O1C C1C 85.63(12)
O1D Al1 O1C C1C -176.28(12)
O2C Al1 O1C C1C -3.00(11)
O2B Al1 O1C C1C -85.58(11)
Ti1 Al1 O1C C1C 84.51(12)
Ti2 Al1 O1C C1C 178.87(13)
O1AA Al1 O1C Ti2 -93.25(6)
O1A Al1 O1C Ti2 -93.25(6)
O1D Al1 O1C Ti2 4.85(5)
O2C Al1 O1C Ti2 178.13(5)
O2B Al1 O1C Ti2 95.55(6)
Ti1 Al1 O1C Ti2 -94.36(7)
Al1 O1C C1C C2C 25.17(17)
Ti2 O1C C1C C2C -156.29(10)
O1C C1C C2C O2C -39.02(16)
C1C C2C O2C C3C -176.77(13)
C1C C2C O2C Al1 38.39(14)
O1C Al1 O1D C1D 174.58(14)
O1B Al1 O1D C1D -1.03(14)
O1AA Al1 O1D C1D -82.11(14)
O1A Al1 O1D C1D -82.11(14)
O2C Al1 O1D C1D 157.45(14)
O2B Al1 O1D C1D 78.83(14)
Ti1 Al1 O1D C1D -42.65(14)
Ti2 Al1 O1D C1D 179.50(16)
O1C Al1 O1D Ti2 -4.92(5)
O1B Al1 O1D Ti2 179.47(4)
O1AA Al1 O1D Ti2 98.39(5)
O1A Al1 O1D Ti2 98.39(5)
O2C Al1 O1D Ti2 -22.05(15)
O2B Al1 O1D Ti2 -100.67(5)
Ti1 Al1 O1D Ti2 137.85(4)
Al1 O1D C1D C2D -134.06(12)
Ti2 O1D C1D C2D 45.40(15)
O1D C1D C2D O2D -42.15(17)
C1D C2D O2D C3D -171.16(13)
C1D C2D O2D Ti2 24.48(16)
C51 C11 C21 C31 -1.13(18)
Ti1 C11 C21 C31 65.02(12)
C51 C11 C21 Ti1 -66.15(11)
C11 C21 C31 C41 1.00(19)
Ti1 C21 C31 C41 65.00(12)
C11 C21 C31 Ti1 -63.99(11)
C21 C31 C41 C51 -0.48(19)
Ti1 C31 C41 C51 63.52(12)
C21 C31 C41 Ti1 -64.00(12)
C31 C41 C51 C11 -0.22(19)
Ti1 C41 C51 C11 63.46(11)
C31 C41 C51 Ti1 -63.68(12)
C21 C11 C51 C41 0.84(18)
Ti1 C11 C51 C41 -65.03(12)
C21 C11 C51 Ti1 65.87(11)
C52 C12 C22 C32 -0.50(18)
Ti2 C12 C22 C32 -65.54(12)
C52 C12 C22 Ti2 65.04(12)
C12 C22 C32 C42 0.03(19)
Ti2 C22 C32 C42 -65.36(12)
C12 C22 C32 Ti2 65.39(12)
C22 C32 C42 C52 0.45(18)
Ti2 C32 C42 C52 -63.87(12)
C22 C32 C42 Ti2 64.33(12)
C22 C12 C52 C42 0.78(18)
Ti2 C12 C52 C42 65.09(12)
C22 C12 C52 Ti2 -64.31(11)
C32 C42 C52 C12 -0.77(18)
Ti2 C42 C52 C12 -64.46(11)
C32 C42 C52 Ti2 63.70(12)
O1E C1E C2E O2E 69.46(18)
C1E C2E O2E C3E -173.42(16)
O1F C1F C2F O2F 114.5(15)
C1F C2F O2F C3F 178.0(8)
O1FF C1FF C2FF O2FF -107.4(15)
C1FF C2FF O2FF C3FF -156.6(13)
